data_4034792
loop_
_publ_author_name
'Liu, Zhuqing'
'Huang, Fei'
'Wu, Ping'
'Wang, Quannan'
'Yu, Zhengkun'

_publ_section_title
;
 Amide Bond Formation Assisted by Vicinal Alkylthio Migration in
 Enaminones: Metal- and CO-Free Synthesis of \a,\b-Unsaturated Amides.
;
_journal_issue 10
_journal_name_full 'The Journal of organic chemistry'
_journal_page_first 5731
_journal_page_last 5750
_journal_paper_doi 10.1021/acs.joc.8b00775
_journal_volume 83
_journal_year 2018
_chemical_formula_sum 'C23 H21 N O3 S'
_chemical_formula_weight 391.47
_space_group_crystal_system monoclinic
_space_group_IT_number 14
_space_group_name_Hall '-P 2yn'
_space_group_name_H-M_alt 'P 1 21/n 1'
_atom_sites_solution_hydrogens geom
_audit_creation_method SHELXL-2013
_cell_angle_alpha 90
_cell_angle_beta 104.997(5)
_cell_angle_gamma 90
_cell_formula_units_Z 8
_cell_length_a 9.7993(6)
_cell_length_b 25.1148(12)
_cell_length_c 17.0761(8)
_cell_measurement_reflns_used 8346
_cell_measurement_temperature 293(2)
_cell_measurement_theta_max 27.577
_cell_measurement_theta_min 3.267
_cell_volume 4059.4(4)
_computing_cell_refinement 'Bruker SMART'
_computing_data_collection 'Bruker SMART'
_computing_data_reduction 'Bruker SAINT'
_computing_molecular_graphics 'Bruker SHELXTL'
_computing_publication_material 'Bruker SHELXTL'
_computing_structure_refinement 'SHELXL-2013 (Sheldrick, 2013)'
_computing_structure_solution 'Bruker SHELXTL'
_diffrn_ambient_temperature 293(2)
_diffrn_measured_fraction_theta_full 0.998
_diffrn_measured_fraction_theta_max 0.998
_diffrn_measurement_device_type 'CCD area detector'
_diffrn_measurement_method 'phi and omega scans'
_diffrn_radiation_type MoK\a
_diffrn_radiation_wavelength 0.71073
_diffrn_reflns_av_R_equivalents 0.0338
_diffrn_reflns_av_unetI/netI 0.0335
_diffrn_reflns_Laue_measured_fraction_full 0.998
_diffrn_reflns_Laue_measured_fraction_max 0.998
_diffrn_reflns_limit_h_max 12
_diffrn_reflns_limit_h_min -12
_diffrn_reflns_limit_k_max 30
_diffrn_reflns_limit_k_min -30
_diffrn_reflns_limit_l_max 21
_diffrn_reflns_limit_l_min -21
_diffrn_reflns_number 27598
_diffrn_reflns_point_group_measured_fraction_full 0.998
_diffrn_reflns_point_group_measured_fraction_max 0.998
_diffrn_reflns_theta_full 25.242
_diffrn_reflns_theta_max 25.999
_diffrn_reflns_theta_min 2.862
_exptl_absorpt_coefficient_mu 0.183
_exptl_absorpt_correction_T_max 1.0000
_exptl_absorpt_correction_T_min 0.8467
_exptl_absorpt_correction_type multi-scan
_exptl_absorpt_process_details sadabs
_exptl_crystal_colour colorless
_exptl_crystal_density_diffrn 1.281
_exptl_crystal_description prismatic
_exptl_crystal_F_000 1648
_exptl_crystal_size_max 0.220
_exptl_crystal_size_mid 0.180
_exptl_crystal_size_min 0.130
_refine_diff_density_max 0.172
_refine_diff_density_min -0.274
_refine_diff_density_rms 0.034
_refine_ls_extinction_coef 0.0029(3)
_refine_ls_extinction_expression Fc^*^=kFc[1+0.001xFc^2^\l^3^/sin(2\q)]^-1/4^
_refine_ls_extinction_method SHELXL
_refine_ls_goodness_of_fit_ref 1.029
_refine_ls_hydrogen_treatment constr
_refine_ls_matrix_type full
_refine_ls_number_parameters 510
_refine_ls_number_reflns 7956
_refine_ls_number_restraints 0
_refine_ls_restrained_S_all 1.029
_refine_ls_R_factor_all 0.0737
_refine_ls_R_factor_gt 0.0466
_refine_ls_shift/su_max 0.006
_refine_ls_shift/su_mean 0.000
_refine_ls_structure_factor_coef Fsqd
_refine_ls_weighting_details 'w=1/[\s^2^(Fo^2^)+(0.0426P)^2^+1.2415P] where P=(Fo^2^+2Fc^2^)/3'
_refine_ls_weighting_scheme calc
_refine_ls_wR_factor_gt 0.1021
_refine_ls_wR_factor_ref 0.1166
_reflns_Friedel_coverage 0.000
_reflns_number_gt 5594
_reflns_number_total 7956
_reflns_threshold_expression 'I > 2\s(I)'
_cod_data_source_file jo8b00775_si_002.cif
_cod_data_source_block HFE86-1-1226
_cod_original_sg_symbol_H-M 'P 21/n'
_cod_database_code 4034792
_shelx_space_group_comment
; 
The symmetry employed for this shelxl refinement is uniquely defined 
by the following loop, which should always be used as a source of 
symmetry information in preference to the above space-group names. 
They are only intended as comments. 
;
_shelx_estimated_absorpt_t_min 0.961
_shelx_estimated_absorpt_t_max 0.977
_shelxl_version_number 2013-4

loop_
_space_group_symop_operation_xyz
'x, y, z'
'-x+1/2, y+1/2, -z+1/2'
'-x, -y, -z'
'x-1/2, -y-1/2, z-1/2'

loop_
_atom_site_label
_atom_site_type_symbol
_atom_site_fract_x
_atom_site_fract_y
_atom_site_fract_z
_atom_site_U_iso_or_equiv
_atom_site_adp_type
_atom_site_occupancy
_atom_site_site_symmetry_order
_atom_site_calc_flag
_atom_site_refinement_flags_posn
_atom_site_refinement_flags_adp
S1 S 0.40682(7) 0.55232(3) 0.87907(4) 0.0703(2) Uani 1 1 d . .
S2 S 0.90641(8) 0.54530(3) 0.84898(4) 0.0864(3) Uani 1 1 d . .
N1 N 0.27886(17) 0.70752(7) 0.84273(9) 0.0497(4) Uani 1 1 d . .
N2 N 0.72664(17) 0.67285(6) 0.71141(9) 0.0473(4) Uani 1 1 d . .
O1 O 0.33079(16) 0.64408(7) 1.01410(9) 0.0686(4) Uani 1 1 d . .
O2 O 0.17207(17) 0.62736(7) 0.81865(10) 0.0725(5) Uani 1 1 d . .
O3 O 0.49688(19) 0.72222(7) 0.92822(11) 0.0824(5) Uani 1 1 d . .
O4 O 0.66912(17) 0.54841(7) 0.66044(11) 0.0761(5) Uani 1 1 d . .
O5 O 0.69306(17) 0.63002(6) 0.82070(8) 0.0645(4) Uani 1 1 d . .
O6 O 0.8689(2) 0.64542(7) 0.63247(9) 0.0743(5) Uani 1 1 d . .
C1 C 0.8276(2) 0.61634(7) 1.07800(10) 0.0402(4) Uani 1 1 d . .
C2 C 0.9554(2) 0.61988(8) 1.05507(12) 0.0510(5) Uani 1 1 d . .
H2 H 0.9533 0.6243 1.0007 0.061 Uiso 1 1 calc R U
C3 C 1.0819(2) 0.61686(9) 1.11143(14) 0.0620(6) Uani 1 1 d . .
H3 H 1.1656 0.6201 1.0958 0.074 Uiso 1 1 calc R U
C4 C 1.0856(3) 0.60887(9) 1.19314(14) 0.0644(6) Uani 1 1 d . .
H4 H 1.1725 0.6069 1.2313 0.077 Uiso 1 1 calc R U
C5 C 0.9659(2) 0.60395(8) 1.21761(12) 0.0556(5) Uani 1 1 d . .
H5 H 0.9713 0.5978 1.2720 0.067 Uiso 1 1 calc R U
C6 C 0.8323(2) 0.60810(7) 1.16111(10) 0.0441(5) Uani 1 1 d . .
C7 C 0.7038(2) 0.60532(8) 1.18372(12) 0.0538(5) Uani 1 1 d . .
H7 H 0.7054 0.5987 1.2375 0.065 Uiso 1 1 calc R U
C8 C 0.5787(2) 0.61210(8) 1.12856(12) 0.0520(5) Uani 1 1 d . .
H8 H 0.4955 0.6109 1.1451 0.062 Uiso 1 1 calc R U
C9 C 0.5722(2) 0.62110(7) 1.04566(10) 0.0421(4) Uani 1 1 d . .
C10 C 0.6949(2) 0.62190(7) 1.02148(10) 0.0409(4) Uani 1 1 d . .
H10 H 0.6907 0.6262 0.9668 0.049 Uiso 1 1 calc R U
C11 C 0.4316(2) 0.63164(8) 0.98889(11) 0.0468(5) Uani 1 1 d . .
C12 C 0.4107(2) 0.62321(8) 0.89853(11) 0.0467(5) Uani 1 1 d . .
H12 H 0.4920 0.6384 0.8831 0.056 Uiso 1 1 calc R U
C13 C 0.2778(2) 0.65175(9) 0.85086(12) 0.0521(5) Uani 1 1 d . .
C14 C 0.3936(3) 0.73985(9) 0.88080(13) 0.0557(5) Uani 1 1 d . .
C15 C 0.3840(3) 0.79772(10) 0.86058(16) 0.0783(7) Uani 1 1 d . .
H15A H 0.4669 0.8156 0.8919 0.117 Uiso 1 1 calc R U
H15B H 0.3018 0.8125 0.8729 0.117 Uiso 1 1 calc R U
H15C H 0.3773 0.8023 0.8039 0.117 Uiso 1 1 calc R U
C16 C 0.1492(2) 0.73157(9) 0.78993(12) 0.0586(6) Uani 1 1 d . .
H16A H 0.0997 0.7046 0.7527 0.070 Uiso 1 1 calc R U
H16B H 0.1766 0.7595 0.7579 0.070 Uiso 1 1 calc R U
C17 C 0.0488(2) 0.75460(9) 0.83425(12) 0.0549(5) Uani 1 1 d . .
C18 C -0.0010(3) 0.72504(10) 0.88882(14) 0.0700(7) Uani 1 1 d . .
H18 H 0.0308 0.6903 0.9005 0.084 Uiso 1 1 calc R U
C19 C -0.0972(3) 0.74603(13) 0.92640(16) 0.0850(8) Uani 1 1 d . .
H19 H -0.1306 0.7250 0.9623 0.102 Uiso 1 1 calc R U
C20 C -0.1443(3) 0.79685(14) 0.91220(18) 0.0893(8) Uani 1 1 d . .
H20 H -0.2092 0.8106 0.9381 0.107 Uiso 1 1 calc R U
C21 C -0.0954(3) 0.82733(14) 0.8596(2) 0.1035(10) Uani 1 1 d . .
H21 H -0.1258 0.8624 0.8501 0.124 Uiso 1 1 calc R U
C22 C 0.0000(3) 0.80641(12) 0.81977(18) 0.0899(9) Uani 1 1 d . .
H22 H 0.0312 0.8274 0.7831 0.108 Uiso 1 1 calc R U
C23 C 0.2869(3) 0.52709(11) 0.93312(19) 0.0906(9) Uani 1 1 d . .
H23A H 0.3293 0.5296 0.9904 0.136 Uiso 1 1 calc R U
H23B H 0.2656 0.4905 0.9186 0.136 Uiso 1 1 calc R U
H23C H 0.2014 0.5476 0.9195 0.136 Uiso 1 1 calc R U
C24 C 1.1234(2) 0.49218(7) 0.63728(10) 0.0435(5) Uani 1 1 d . .
C25 C 1.2706(2) 0.49935(8) 0.65546(12) 0.0538(5) Uani 1 1 d . .
H25 H 1.3136 0.5246 0.6938 0.065 Uiso 1 1 calc R U
C26 C 1.3512(3) 0.46968(10) 0.61743(14) 0.0662(6) Uani 1 1 d . .
H26 H 1.4484 0.4748 0.6298 0.079 Uiso 1 1 calc R U
C27 C 1.2873(3) 0.43140(10) 0.55965(14) 0.0706(7) Uani 1 1 d . .
H27 H 1.3426 0.4116 0.5335 0.085 Uiso 1 1 calc R U
C28 C 1.1460(3) 0.42303(8) 0.54154(12) 0.0609(6) Uani 1 1 d . .
H28 H 1.1056 0.3972 0.5037 0.073 Uiso 1 1 calc R U
C29 C 1.0592(2) 0.45307(7) 0.57942(10) 0.0472(5) Uani 1 1 d . .
C30 C 0.9119(3) 0.44620(8) 0.56198(11) 0.0548(6) Uani 1 1 d . .
H30 H 0.8692 0.4200 0.5253 0.066 Uiso 1 1 calc R U
C31 C 0.8309(2) 0.47673(8) 0.59720(11) 0.0529(5) Uani 1 1 d . .
H31 H 0.7337 0.4714 0.5841 0.063 Uiso 1 1 calc R U
C32 C 0.8927(2) 0.51685(7) 0.65406(10) 0.0435(5) Uani 1 1 d . .
C33 C 1.0359(2) 0.52352(7) 0.67378(10) 0.0437(5) Uani 1 1 d . .
H33 H 1.0770 0.5491 0.7119 0.052 Uiso 1 1 calc R U
C34 C 0.7967(2) 0.55074(8) 0.68740(12) 0.0488(5) Uani 1 1 d . .
C35 C 0.8564(2) 0.58653(8) 0.75966(10) 0.0463(5) Uani 1 1 d . .
H35 H 0.9420 0.6034 0.7518 0.056 Uiso 1 1 calc R U
C36 C 0.7532(2) 0.63051(8) 0.76731(11) 0.0470(5) Uani 1 1 d . .
C37 C 0.7870(2) 0.67765(9) 0.64580(12) 0.0569(5) Uani 1 1 d . .
C38 C 0.7455(4) 0.72518(14) 0.5918(2) 0.1108(12) Uani 1 1 d . .
H38A H 0.7795 0.7570 0.6217 0.166 Uiso 1 1 calc R U
H38B H 0.6444 0.7267 0.5727 0.166 Uiso 1 1 calc R U
H38C H 0.7859 0.7223 0.5464 0.166 Uiso 1 1 calc R U
C39 C 0.6257(2) 0.71340(8) 0.72515(13) 0.0539(5) Uani 1 1 d . .
H39A H 0.6556 0.7481 0.7109 0.065 Uiso 1 1 calc R U
H39B H 0.6295 0.7141 0.7825 0.065 Uiso 1 1 calc R U
C40 C 0.4749(2) 0.70421(7) 0.67775(11) 0.0454(5) Uani 1 1 d . .
C41 C 0.4137(3) 0.65411(8) 0.66706(13) 0.0617(6) Uani 1 1 d . .
H41 H 0.4676 0.6243 0.6873 0.074 Uiso 1 1 calc R U
C42 C 0.2734(3) 0.64816(9) 0.62657(14) 0.0669(6) Uani 1 1 d . .
H42 H 0.2334 0.6144 0.6203 0.080 Uiso 1 1 calc R U
C43 C 0.1921(3) 0.69153(10) 0.59538(13) 0.0614(6) Uani 1 1 d . .
H43 H 0.0974 0.6872 0.5681 0.074 Uiso 1 1 calc R U
C44 C 0.2515(3) 0.74116(9) 0.60481(13) 0.0609(6) Uani 1 1 d . .
H44 H 0.1974 0.7707 0.5834 0.073 Uiso 1 1 calc R U
C45 C 0.3919(2) 0.74748(8) 0.64607(12) 0.0533(5) Uani 1 1 d . .
H45 H 0.4310 0.7814 0.6526 0.064 Uiso 1 1 calc R U
C46 C 0.7472(4) 0.51065(14) 0.8487(3) 0.1362(16) Uani 1 1 d . .
H46A H 0.6778 0.5356 0.8568 0.204 Uiso 1 1 calc R U
H46B H 0.7659 0.4848 0.8917 0.204 Uiso 1 1 calc R U
H46C H 0.7123 0.4929 0.7977 0.204 Uiso 1 1 calc R U

loop_
_atom_site_aniso_label
_atom_site_aniso_U_11
_atom_site_aniso_U_22
_atom_site_aniso_U_33
_atom_site_aniso_U_23
_atom_site_aniso_U_13
_atom_site_aniso_U_12
S1 0.0695(4) 0.0601(4) 0.0777(4) -0.0284(3) 0.0128(3) 0.0007(3)
S2 0.0986(6) 0.1132(6) 0.0523(3) 0.0218(3) 0.0283(3) 0.0541(5)
N1 0.0481(10) 0.0557(11) 0.0444(9) 0.0003(7) 0.0106(8) -0.0070(9)
N2 0.0477(10) 0.0463(9) 0.0485(9) -0.0050(7) 0.0133(8) 0.0006(8)
O1 0.0550(10) 0.0956(13) 0.0618(9) -0.0112(8) 0.0272(8) 0.0038(9)
O2 0.0528(10) 0.0674(11) 0.0849(11) -0.0034(8) -0.0042(8) -0.0182(9)
O3 0.0661(12) 0.0606(11) 0.1009(13) 0.0025(9) -0.0136(10) -0.0165(9)
O4 0.0456(10) 0.0794(12) 0.0967(12) -0.0300(9) 0.0066(9) -0.0038(8)
O5 0.0733(11) 0.0724(10) 0.0575(8) 0.0054(7) 0.0344(8) 0.0187(8)
O6 0.0936(13) 0.0750(11) 0.0676(10) 0.0053(8) 0.0446(9) 0.0126(10)
C1 0.0527(12) 0.0286(9) 0.0413(9) -0.0014(7) 0.0157(9) -0.0007(8)
C2 0.0577(14) 0.0499(12) 0.0498(11) 0.0036(9) 0.0221(10) 0.0039(10)
C3 0.0505(14) 0.0655(15) 0.0716(14) 0.0040(11) 0.0187(12) 0.0068(11)
C4 0.0578(15) 0.0649(15) 0.0635(14) 0.0030(11) 0.0030(11) 0.0120(12)
C5 0.0708(16) 0.0485(12) 0.0436(11) 0.0047(9) 0.0080(11) 0.0084(11)
C6 0.0627(13) 0.0307(10) 0.0404(9) 0.0002(7) 0.0157(9) -0.0014(9)
C7 0.0735(16) 0.0546(13) 0.0381(10) 0.0028(9) 0.0232(11) -0.0062(11)
C8 0.0583(14) 0.0566(13) 0.0482(11) -0.0014(9) 0.0264(11) -0.0074(11)
C9 0.0504(12) 0.0375(10) 0.0411(9) -0.0046(8) 0.0165(9) -0.0063(9)
C10 0.0537(12) 0.0361(10) 0.0354(9) -0.0025(7) 0.0161(9) -0.0022(9)
C11 0.0492(12) 0.0439(11) 0.0517(11) -0.0084(9) 0.0209(10) -0.0096(10)
C12 0.0430(11) 0.0520(12) 0.0466(10) -0.0082(9) 0.0143(9) -0.0082(10)
C13 0.0488(13) 0.0605(14) 0.0472(11) -0.0047(9) 0.0130(10) -0.0109(11)
C14 0.0587(15) 0.0543(13) 0.0557(12) -0.0030(10) 0.0179(11) -0.0097(12)
C15 0.0843(19) 0.0580(15) 0.0887(17) 0.0014(13) 0.0157(14) -0.0142(14)
C16 0.0605(14) 0.0718(15) 0.0405(10) 0.0104(10) 0.0080(10) -0.0053(12)
C17 0.0474(13) 0.0654(14) 0.0469(11) 0.0086(10) 0.0033(9) -0.0007(11)
C18 0.0880(19) 0.0673(16) 0.0614(13) 0.0053(11) 0.0318(13) 0.0034(14)
C19 0.099(2) 0.092(2) 0.0756(16) 0.0025(15) 0.0421(16) 0.0032(18)
C20 0.0700(19) 0.113(3) 0.0888(19) -0.0018(18) 0.0275(15) 0.0131(18)
C21 0.086(2) 0.097(2) 0.130(3) 0.027(2) 0.032(2) 0.0410(19)
C22 0.080(2) 0.092(2) 0.103(2) 0.0421(17) 0.0337(16) 0.0205(17)
C23 0.089(2) 0.0537(15) 0.124(2) 0.0115(15) 0.0188(18) -0.0109(15)
C24 0.0579(13) 0.0362(10) 0.0374(9) 0.0034(7) 0.0141(9) 0.0034(9)
C25 0.0594(15) 0.0511(12) 0.0521(11) -0.0017(9) 0.0165(10) 0.0049(11)
C26 0.0675(16) 0.0677(16) 0.0693(14) 0.0045(12) 0.0285(12) 0.0143(13)
C27 0.098(2) 0.0593(15) 0.0660(14) 0.0004(11) 0.0423(14) 0.0205(15)
C28 0.098(2) 0.0428(12) 0.0465(11) -0.0027(9) 0.0275(12) 0.0067(13)
C29 0.0707(15) 0.0358(10) 0.0365(9) 0.0019(7) 0.0164(9) 0.0019(10)
C30 0.0784(17) 0.0426(11) 0.0390(10) -0.0081(8) 0.0075(10) -0.0073(11)
C31 0.0596(14) 0.0497(12) 0.0449(10) -0.0042(9) 0.0054(10) -0.0081(11)
C32 0.0494(12) 0.0404(11) 0.0392(9) -0.0015(8) 0.0086(8) -0.0005(9)
C33 0.0531(13) 0.0385(10) 0.0382(9) -0.0047(8) 0.0097(9) -0.0005(9)
C34 0.0449(13) 0.0495(12) 0.0505(11) -0.0024(9) 0.0100(9) -0.0043(10)
C35 0.0440(11) 0.0554(12) 0.0404(10) -0.0028(8) 0.0129(9) 0.0033(10)
C36 0.0473(12) 0.0516(12) 0.0424(10) -0.0069(9) 0.0122(9) 0.0010(10)
C37 0.0561(14) 0.0632(14) 0.0536(12) 0.0004(10) 0.0184(11) -0.0043(12)
C38 0.123(3) 0.113(3) 0.117(2) 0.059(2) 0.069(2) 0.040(2)
C39 0.0588(14) 0.0412(11) 0.0622(12) -0.0086(9) 0.0167(11) 0.0017(10)
C40 0.0539(13) 0.0387(11) 0.0459(10) -0.0004(8) 0.0172(9) 0.0013(9)
C41 0.0673(16) 0.0381(12) 0.0693(14) 0.0059(10) -0.0010(12) 0.0028(11)
C42 0.0716(17) 0.0491(13) 0.0710(14) 0.0016(11) 0.0022(13) -0.0094(12)
C43 0.0530(14) 0.0714(16) 0.0581(13) 0.0066(11) 0.0115(10) 0.0016(12)
C44 0.0599(15) 0.0570(14) 0.0684(14) 0.0138(11) 0.0214(12) 0.0159(12)
C45 0.0626(15) 0.0408(11) 0.0623(12) 0.0042(9) 0.0266(11) 0.0038(10)
C46 0.160(3) 0.104(3) 0.192(4) 0.074(3) 0.133(3) 0.054(2)

loop_
_atom_type_symbol
_atom_type_description
_atom_type_scat_dispersion_real
_atom_type_scat_dispersion_imag
_atom_type_scat_source
C C 0.0033 0.0016 'International Tables Vol C Tables 4.2.6.8 and 6.1.1.4'
H H 0.0000 0.0000 'International Tables Vol C Tables 4.2.6.8 and 6.1.1.4'
N N 0.0061 0.0033 'International Tables Vol C Tables 4.2.6.8 and 6.1.1.4'
O O 0.0106 0.0060 'International Tables Vol C Tables 4.2.6.8 and 6.1.1.4'
S S 0.1246 0.1234 'International Tables Vol C Tables 4.2.6.8 and 6.1.1.4'

loop_
_geom_angle_atom_site_label_1
_geom_angle_atom_site_label_2
_geom_angle_atom_site_label_3
_geom_angle
C23 S1 C12 103.84(11)
C46 S2 C35 103.40(14)
C14 N1 C13 123.74(18)
C14 N1 C16 120.26(18)
C13 N1 C16 116.00(17)
C37 N2 C36 124.40(17)
C37 N2 C39 120.36(17)
C36 N2 C39 115.24(16)
C2 C1 C10 122.13(16)
C2 C1 C6 118.98(18)
C10 C1 C6 118.87(17)
C3 C2 C1 120.84(19)
C3 C2 H2 119.6
C1 C2 H2 119.6
C2 C3 C4 119.8(2)
C2 C3 H3 120.1
C4 C3 H3 120.1
C5 C4 C3 121.4(2)
C5 C4 H4 119.3
C3 C4 H4 119.3
C4 C5 C6 120.48(19)
C4 C5 H5 119.8
C6 C5 H5 119.8
C7 C6 C5 122.93(18)
C7 C6 C1 118.61(18)
C5 C6 C1 118.45(18)
C8 C7 C6 121.11(17)
C8 C7 H7 119.4
C6 C7 H7 119.4
C7 C8 C9 120.95(19)
C7 C8 H8 119.5
C9 C8 H8 119.5
C10 C9 C8 119.19(18)
C10 C9 C11 122.55(16)
C8 C9 C11 118.21(17)
C9 C10 C1 121.20(16)
C9 C10 H10 119.4
C1 C10 H10 119.4
O1 C11 C9 120.99(17)
O1 C11 C12 119.16(19)
C9 C11 C12 119.72(17)
C11 C12 C13 110.46(16)
C11 C12 S1 108.35(13)
C13 C12 S1 112.97(14)
C11 C12 H12 108.3
C13 C12 H12 108.3
S1 C12 H12 108.3
O2 C13 N1 119.2(2)
O2 C13 C12 121.2(2)
N1 C13 C12 119.59(17)
O3 C14 N1 122.1(2)
O3 C14 C15 120.4(2)
N1 C14 C15 117.5(2)
C14 C15 H15A 109.5
C14 C15 H15B 109.5
H15A C15 H15B 109.5
C14 C15 H15C 109.5
H15A C15 H15C 109.5
H15B C15 H15C 109.5
N1 C16 C17 114.84(16)
N1 C16 H16A 108.6
C17 C16 H16A 108.6
N1 C16 H16B 108.6
C17 C16 H16B 108.6
H16A C16 H16B 107.5
C18 C17 C22 117.4(2)
C18 C17 C16 121.8(2)
C22 C17 C16 120.8(2)
C19 C18 C17 121.0(3)
C19 C18 H18 119.5
C17 C18 H18 119.5
C20 C19 C18 121.3(3)
C20 C19 H19 119.3
C18 C19 H19 119.3
C19 C20 C21 119.1(3)
C19 C20 H20 120.5
C21 C20 H20 120.5
C20 C21 C22 120.4(3)
C20 C21 H21 119.8
C22 C21 H21 119.8
C17 C22 C21 120.7(3)
C17 C22 H22 119.6
C21 C22 H22 119.6
S1 C23 H23A 109.5
S1 C23 H23B 109.5
H23A C23 H23B 109.5
S1 C23 H23C 109.5
H23A C23 H23C 109.5
H23B C23 H23C 109.5
C25 C24 C29 119.12(18)
C25 C24 C33 122.22(17)
C29 C24 C33 118.64(19)
C26 C25 C24 120.7(2)
C26 C25 H25 119.6
C24 C25 H25 119.6
C25 C26 C27 120.0(2)
C25 C26 H26 120.0
C27 C26 H26 120.0
C28 C27 C26 120.7(2)
C28 C27 H27 119.7
C26 C27 H27 119.7
C27 C28 C29 120.9(2)
C27 C28 H28 119.5
C29 C28 H28 119.5
C30 C29 C28 122.95(19)
C30 C29 C24 118.54(18)
C28 C29 C24 118.5(2)
C31 C30 C29 121.64(18)
C31 C30 H30 119.2
C29 C30 H30 119.2
C30 C31 C32 120.7(2)
C30 C31 H31 119.6
C32 C31 H31 119.6
C33 C32 C31 118.95(18)
C33 C32 C34 123.15(17)
C31 C32 C34 117.87(18)
C32 C33 C24 121.46(17)
C32 C33 H33 119.3
C24 C33 H33 119.3
O4 C34 C32 121.17(18)
O4 C34 C35 118.60(19)
C32 C34 C35 120.12(18)
C34 C35 C36 111.99(16)
C34 C35 S2 108.12(14)
C36 C35 S2 112.62(13)
C34 C35 H35 108.0
C36 C35 H35 108.0
S2 C35 H35 108.0
O5 C36 N2 118.63(18)
O5 C36 C35 121.41(18)
N2 C36 C35 119.96(16)
O6 C37 N2 122.3(2)
O6 C37 C38 120.5(2)
N2 C37 C38 117.2(2)
C37 C38 H38A 109.5
C37 C38 H38B 109.5
H38A C38 H38B 109.5
C37 C38 H38C 109.5
H38A C38 H38C 109.5
H38B C38 H38C 109.5
N2 C39 C40 114.33(16)
N2 C39 H39A 108.7
C40 C39 H39A 108.7
N2 C39 H39B 108.7
C40 C39 H39B 108.7
H39A C39 H39B 107.6
C45 C40 C41 118.2(2)
C45 C40 C39 119.08(18)
C41 C40 C39 122.71(18)
C42 C41 C40 120.4(2)
C42 C41 H41 119.8
C40 C41 H41 119.8
C43 C42 C41 120.8(2)
C43 C42 H42 119.6
C41 C42 H42 119.6
C44 C43 C42 119.4(2)
C44 C43 H43 120.3
C42 C43 H43 120.3
C43 C44 C45 120.1(2)
C43 C44 H44 119.9
C45 C44 H44 119.9
C40 C45 C44 121.1(2)
C40 C45 H45 119.4
C44 C45 H45 119.4
S2 C46 H46A 109.5
S2 C46 H46B 109.5
H46A C46 H46B 109.5
S2 C46 H46C 109.5
H46A C46 H46C 109.5
H46B C46 H46C 109.5

loop_
_geom_bond_atom_site_label_1
_geom_bond_atom_site_label_2
_geom_bond_distance
S1 C23 1.788(3)
S1 C12 1.810(2)
S2 C46 1.786(4)
S2 C35 1.8033(19)
N1 C14 1.403(3)
N1 C13 1.408(3)
N1 C16 1.483(3)
N2 C37 1.401(3)
N2 C36 1.407(3)
N2 C39 1.480(2)
O1 C11 1.216(2)
O2 C13 1.207(2)
O3 C14 1.205(3)
O4 C34 1.217(2)
O5 C36 1.207(2)
O6 C37 1.202(3)
C1 C2 1.408(3)
C1 C10 1.412(3)
C1 C6 1.423(2)
C2 C3 1.360(3)
C2 H2 0.9300
C3 C4 1.401(3)
C3 H3 0.9300
C4 C5 1.348(3)
C4 H4 0.9300
C5 C6 1.415(3)
C5 H5 0.9300
C6 C7 1.411(3)
C7 C8 1.350(3)
C7 H7 0.9300
C8 C9 1.419(2)
C8 H8 0.9300
C9 C10 1.368(3)
C9 C11 1.489(3)
C10 H10 0.9300
C11 C12 1.518(3)
C12 C13 1.524(3)
C12 H12 0.9800
C14 C15 1.491(3)
C15 H15A 0.9600
C15 H15B 0.9600
C15 H15C 0.9600
C16 C17 1.503(3)
C16 H16A 0.9700
C16 H16B 0.9700
C17 C18 1.376(3)
C17 C22 1.386(4)
C18 C19 1.375(4)
C18 H18 0.9300
C19 C20 1.358(4)
C19 H19 0.9300
C20 C21 1.358(4)
C20 H20 0.9300
C21 C22 1.393(4)
C21 H21 0.9300
C22 H22 0.9300
C23 H23A 0.9600
C23 H23B 0.9600
C23 H23C 0.9600
C24 C25 1.407(3)
C24 C29 1.420(3)
C24 C33 1.421(3)
C25 C26 1.366(3)
C25 H25 0.9300
C26 C27 1.403(4)
C26 H26 0.9300
C27 C28 1.355(3)
C27 H27 0.9300
C28 C29 1.413(3)
C28 H28 0.9300
C29 C30 1.407(3)
C30 C31 1.351(3)
C30 H30 0.9300
C31 C32 1.421(3)
C31 H31 0.9300
C32 C33 1.366(3)
C32 C34 1.487(3)
C33 H33 0.9300
C34 C35 1.516(3)
C35 C36 1.525(3)
C35 H35 0.9800
C37 C38 1.499(3)
C38 H38A 0.9600
C38 H38B 0.9600
C38 H38C 0.9600
C39 C40 1.508(3)
C39 H39A 0.9700
C39 H39B 0.9700
C40 C45 1.381(3)
C40 C41 1.385(3)
C41 C42 1.377(3)
C41 H41 0.9300
C42 C43 1.373(3)
C42 H42 0.9300
C43 C44 1.368(3)
C43 H43 0.9300
C44 C45 1.383(3)
C44 H44 0.9300
C45 H45 0.9300
C46 H46A 0.9600
C46 H46B 0.9600
C46 H46C 0.9600

loop_
_geom_hbond_atom_site_label_D
_geom_hbond_atom_site_label_H
_geom_hbond_atom_site_label_A
_geom_hbond_distance_DH
_geom_hbond_distance_HA
_geom_hbond_distance_DA
_geom_hbond_angle_DHA
_geom_hbond_site_symmetry_A
C46 H46A O5 0.96 2.47 3.061(4) 120.0 .
C46 H46A S1 0.96 2.81 3.658(3) 147.9 .
C35 H35 O2 0.98 2.33 3.166(3) 143.1 1_655
C23 H23C O2 0.96 2.61 3.208(3) 120.9 .
C23 H23C S2 0.96 2.83 3.661(3) 145.5 1_455
C12 H12 O5 0.98 2.48 3.370(2) 151.0 .

loop_
_geom_torsion_atom_site_label_1
_geom_torsion_atom_site_label_2
_geom_torsion_atom_site_label_3
_geom_torsion_atom_site_label_4
_geom_torsion
C10 C1 C2 C3 176.89(19)
C6 C1 C2 C3 -1.7(3)
C1 C2 C3 C4 1.5(3)
C2 C3 C4 C5 0.1(3)
C3 C4 C5 C6 -1.6(3)
C4 C5 C6 C7 -177.5(2)
C4 C5 C6 C1 1.4(3)
C2 C1 C6 C7 179.15(18)
C10 C1 C6 C7 0.6(3)
C2 C1 C6 C5 0.2(3)
C10 C1 C6 C5 -178.38(17)
C5 C6 C7 C8 176.66(19)
C1 C6 C7 C8 -2.2(3)
C6 C7 C8 C9 1.4(3)
C7 C8 C9 C10 1.2(3)
C7 C8 C9 C11 -176.23(19)
C8 C9 C10 C1 -2.9(3)
C11 C9 C10 C1 174.42(17)
C2 C1 C10 C9 -176.55(18)
C6 C1 C10 C9 2.0(3)
C10 C9 C11 O1 -161.04(19)
C8 C9 C11 O1 16.3(3)
C10 C9 C11 C12 23.1(3)
C8 C9 C11 C12 -159.58(17)
O1 C11 C12 C13 21.4(3)
C9 C11 C12 C13 -162.67(17)
O1 C11 C12 S1 -102.8(2)
C9 C11 C12 S1 73.09(19)
C23 S1 C12 C11 48.00(17)
C23 S1 C12 C13 -74.72(17)
C14 N1 C13 O2 176.83(19)
C16 N1 C13 O2 -3.5(3)
C14 N1 C13 C12 -4.4(3)
C16 N1 C13 C12 175.25(16)
C11 C12 C13 O2 -106.5(2)
S1 C12 C13 O2 15.1(2)
C11 C12 C13 N1 74.8(2)
S1 C12 C13 N1 -163.67(14)
C13 N1 C14 O3 -5.4(3)
C16 N1 C14 O3 175.0(2)
C13 N1 C14 C15 174.67(19)
C16 N1 C14 C15 -4.9(3)
C14 N1 C16 C17 -81.4(2)
C13 N1 C16 C17 98.9(2)
N1 C16 C17 C18 -53.9(3)
N1 C16 C17 C22 127.8(2)
C22 C17 C18 C19 1.0(4)
C16 C17 C18 C19 -177.4(2)
C17 C18 C19 C20 -1.2(4)
C18 C19 C20 C21 0.2(5)
C19 C20 C21 C22 1.1(5)
C18 C17 C22 C21 0.3(4)
C16 C17 C22 C21 178.6(3)
C20 C21 C22 C17 -1.3(5)
C29 C24 C25 C26 0.8(3)
C33 C24 C25 C26 -177.96(19)
C24 C25 C26 C27 -0.2(3)
C25 C26 C27 C28 -0.7(4)
C26 C27 C28 C29 0.9(3)
C27 C28 C29 C30 179.3(2)
C27 C28 C29 C24 -0.3(3)
C25 C24 C29 C30 179.82(17)
C33 C24 C29 C30 -1.4(3)
C25 C24 C29 C28 -0.6(3)
C33 C24 C29 C28 178.22(17)
C28 C29 C30 C31 -177.78(19)
C24 C29 C30 C31 1.8(3)
C29 C30 C31 C32 -0.5(3)
C30 C31 C32 C33 -1.2(3)
C30 C31 C32 C34 177.04(18)
C31 C32 C33 C24 1.6(3)
C34 C32 C33 C24 -176.55(17)
C25 C24 C33 C32 178.48(18)
C29 C24 C33 C32 -0.3(3)
C33 C32 C34 O4 170.0(2)
C31 C32 C34 O4 -8.1(3)
C33 C32 C34 C35 -13.9(3)
C31 C32 C34 C35 168.01(17)
O4 C34 C35 C36 -22.8(3)
C32 C34 C35 C36 160.98(17)
O4 C34 C35 S2 101.9(2)
C32 C34 C35 S2 -74.4(2)
C46 S2 C35 C34 -56.10(19)
C46 S2 C35 C36 68.17(19)
C37 N2 C36 O5 -178.63(19)
C39 N2 C36 O5 0.4(3)
C37 N2 C36 C35 1.4(3)
C39 N2 C36 C35 -179.52(17)
C34 C35 C36 O5 108.6(2)
S2 C35 C36 O5 -13.5(3)
C34 C35 C36 N2 -71.4(2)
S2 C35 C36 N2 166.45(15)
C36 N2 C37 O6 -0.6(3)
C39 N2 C37 O6 -179.7(2)
C36 N2 C37 C38 179.4(2)
C39 N2 C37 C38 0.3(3)
C37 N2 C39 C40 85.2(2)
C36 N2 C39 C40 -93.9(2)
N2 C39 C40 C45 -142.18(18)
N2 C39 C40 C41 40.3(3)
C45 C40 C41 C42 -0.6(3)
C39 C40 C41 C42 176.8(2)
C40 C41 C42 C43 0.6(4)
C41 C42 C43 C44 0.0(4)
C42 C43 C44 C45 -0.6(3)
C41 C40 C45 C44 0.0(3)
C39 C40 C45 C44 -177.56(18)
C43 C44 C45 C40 0.6(3)
